data_1560296
loop_
_publ_author_name
'Macholl, Sven'
'Lentz, Dieter'
'B\"orner, Frank'
'Buntkowsky, Gerd'

_publ_section_title
;
 Polymorphism ofN,N&#x2032;&#x2032;-Diacetylbiuret Studied by
 Solid-State13C and15N NMR Spectroscopy, DFT Calculations, and X-ray
 Diffraction
;
_journal_issue 21
_journal_name_full 'Chemistry - A European Journal'
_journal_page_first 6139
_journal_page_last 6149
_journal_paper_doi 10.1002/chem.200601843
_journal_volume 13
_journal_year 2007
_chemical_formula_sum 'C6 H9 N3 O4'
_chemical_formula_weight 187.16
_chemical_name_common alpha-N,N''-diacetylbiuret
_chemical_name_systematic
;
alpha-1,5-diacetyl biuret
;
_space_group_IT_number 14
_space_group_name_Hall '-P 2yn'
_space_group_name_H-M_alt 'P 1 21/n 1'
_symmetry_cell_setting monoclinic
_symmetry_space_group_name_H-M 'P 1 21/n 1'
_atom_sites_solution_hydrogens difmap
_atom_sites_solution_primary direct
_atom_sites_solution_secondary difmap
_audit_block_doi 10.5517/ccnv17r
_audit_creation_method SHELXL-97
_audit_update_record
;
2006-09-13 deposited with the CCDC.	2021-02-07 downloaded from the CCDC.
;
_cell_angle_alpha 90.00
_cell_angle_beta 112.401(3)
_cell_angle_gamma 90.00
_cell_formula_units_Z 4
_cell_length_a 12.191(2)
_cell_length_b 5.3440(9)
_cell_length_c 13.545(2)
_cell_measurement_reflns_used 817
_cell_measurement_temperature 293(2)
_cell_measurement_theta_max 30.5
_cell_measurement_theta_min 4.2
_cell_volume 815.8(2)
_computing_cell_refinement 'BRUKER-AXS SAINT'
_computing_data_collection 'BRUKER-AXS SMART'
_computing_data_reduction 'BRUKER-AXS SAINT'
_computing_molecular_graphics 'ORTEP for Windows (Farrugia, 1997)'
_computing_structure_refinement 'SHELXL-97 (Sheldrick, 1997)'
_computing_structure_solution 'SHELXS-97 (Sheldrick, 1990)'
_diffrn_ambient_temperature 173(2)
_diffrn_measured_fraction_theta_full 0.980
_diffrn_measured_fraction_theta_max 0.980
_diffrn_measurement_device_type 'CCD BRUKER-AXS SMART'
_diffrn_measurement_method 'omega scan'
_diffrn_radiation_monochromator graphite
_diffrn_radiation_source 'sealed tube'
_diffrn_radiation_type MoK\a
_diffrn_radiation_wavelength 0.71073
_diffrn_reflns_av_R_equivalents 0.0426
_diffrn_reflns_av_sigmaI/netI 0.0328
_diffrn_reflns_limit_h_max 16
_diffrn_reflns_limit_h_min -13
_diffrn_reflns_limit_k_max 7
_diffrn_reflns_limit_k_min -6
_diffrn_reflns_limit_l_max 17
_diffrn_reflns_limit_l_min -17
_diffrn_reflns_number 4948
_diffrn_reflns_theta_full 28.20
_diffrn_reflns_theta_max 28.20
_diffrn_reflns_theta_min 1.92
_exptl_absorpt_coefficient_mu 0.129
_exptl_absorpt_correction_type none
_exptl_crystal_colour colourless
_exptl_crystal_density_diffrn 1.524
_exptl_crystal_density_method 'not measured'
_exptl_crystal_description platelett
_exptl_crystal_F_000 392
_exptl_crystal_size_max 0.7
_exptl_crystal_size_mid 0.15
_exptl_crystal_size_min 0.05
_refine_diff_density_max 0.373
_refine_diff_density_min -0.338
_refine_diff_density_rms 0.087
_refine_ls_extinction_method none
_refine_ls_goodness_of_fit_ref 1.028
_refine_ls_hydrogen_treatment isotropic
_refine_ls_matrix_type full
_refine_ls_number_parameters 154
_refine_ls_number_reflns 1969
_refine_ls_number_restraints 0
_refine_ls_restrained_S_all 1.028
_refine_ls_R_factor_all 0.0690
_refine_ls_R_factor_gt 0.0586
_refine_ls_shift/su_max 0.033
_refine_ls_shift/su_mean 0.005
_refine_ls_structure_factor_coef Fsqd
_refine_ls_weighting_details 'calc w=1/[\s^2^(Fo^2^)+(0.1295P)^2^+0.0584P] where P=(Fo^2^+2Fc^2^)/3'
_refine_ls_weighting_scheme calc
_refine_ls_wR_factor_gt 0.1626
_refine_ls_wR_factor_ref 0.1779
_reflns_number_gt 1566
_reflns_number_total 1969
_reflns_threshold_expression >2sigma(I)
_cod_data_source_file 620844.cif
_cod_data_source_block dabn
_cod_original_cell_volume 815.9(2)
_cod_original_sg_symbol_H-M P2(1)/n
_cod_database_code 1560296

loop_
_symmetry_equiv_pos_as_xyz
'x, y, z'
'-x+1/2, y+1/2, -z+1/2'
'-x, -y, -z'
'x-1/2, -y-1/2, z-1/2'

loop_
_atom_site_label
_atom_site_type_symbol
_atom_site_fract_x
_atom_site_fract_y
_atom_site_fract_z
_atom_site_U_iso_or_equiv
_atom_site_adp_type
_atom_site_occupancy
_atom_site_symmetry_multiplicity
_atom_site_calc_flag
_atom_site_refinement_flags
_atom_site_disorder_assembly
_atom_site_disorder_group
O3 O 0.05596(11) 1.2327(2) 0.08386(10) 0.0279(3) Uani 1 1 d . . .
O2 O 0.16672(11) 0.8118(2) 0.19099(9) 0.0256(3) Uani 1 1 d . . .
O4 O 0.25301(13) 1.2085(3) -0.10636(11) 0.0352(4) Uani 1 1 d . . .
N2 N 0.20736(11) 1.0170(2) 0.05815(10) 0.0214(3) Uani 1 1 d . . .
O1 O 0.38317(13) 0.7865(3) 0.02000(11) 0.0370(4) Uani 1 1 d . . .
N1 N 0.32131(12) 0.6779(3) 0.15299(11) 0.0236(3) Uani 1 1 d . . .
N3 N 0.11285(12) 1.3607(3) -0.04844(11) 0.0237(3) Uani 1 1 d . . .
C4 C 0.12085(13) 1.2008(3) 0.03538(12) 0.0215(4) Uani 1 1 d . . .
C5 C 0.17604(13) 1.3615(3) -0.11440(12) 0.0238(4) Uani 1 1 d . . .
C3 C 0.22600(13) 0.8383(3) 0.13712(11) 0.0200(4) Uani 1 1 d . . .
C2 C 0.39334(14) 0.6534(3) 0.09596(12) 0.0243(4) Uani 1 1 d . . .
C6 C 0.14262(18) 1.5707(4) -0.19496(15) 0.0318(4) Uani 1 1 d . . .
C1 C 0.48330(16) 0.4457(4) 0.13384(14) 0.0308(4) Uani 1 1 d . . .
H1N H 0.326(2) 0.572(5) 0.205(2) 0.046(6) Uiso 1 1 d . . .
H3N H 0.0611(19) 1.477(4) -0.0607(17) 0.028(5) Uiso 1 1 d . . .
H2N H 0.2531(18) 1.015(3) 0.0208(16) 0.029(5) Uiso 1 1 d . . .
H1C1 H 0.493(2) 0.374(5) 0.201(2) 0.059(7) Uiso 1 1 d . . .
H2C1 H 0.459(3) 0.315(5) 0.082(2) 0.060(8) Uiso 1 1 d . . .
H1C6 H 0.160(3) 1.526(5) -0.251(3) 0.063(8) Uiso 1 1 d . . .
H2C6 H 0.060(2) 1.628(5) -0.216(2) 0.061(8) Uiso 1 1 d . . .
H3C6 H 0.193(3) 1.717(6) -0.157(3) 0.070(9) Uiso 1 1 d . . .
H3C1 H 0.554(3) 0.512(4) 0.132(2) 0.054(7) Uiso 1 1 d . . .

loop_
_atom_site_aniso_label
_atom_site_aniso_U_11
_atom_site_aniso_U_22
_atom_site_aniso_U_33
_atom_site_aniso_U_23
_atom_site_aniso_U_13
_atom_site_aniso_U_12
O3 0.0288(7) 0.0318(7) 0.0260(7) 0.0033(5) 0.0136(5) 0.0080(5)
O2 0.0277(6) 0.0291(6) 0.0229(6) -0.0003(4) 0.0128(5) 0.0001(4)
O4 0.0391(8) 0.0423(8) 0.0311(7) 0.0102(5) 0.0212(6) 0.0155(6)
N2 0.0212(7) 0.0267(7) 0.0164(6) 0.0017(5) 0.0073(5) 0.0034(5)
O1 0.0419(8) 0.0474(9) 0.0301(7) 0.0144(6) 0.0230(6) 0.0192(6)
N1 0.0239(7) 0.0283(7) 0.0175(7) 0.0040(5) 0.0068(5) 0.0060(5)
N3 0.0234(7) 0.0264(7) 0.0200(7) 0.0031(5) 0.0067(6) 0.0056(5)
C4 0.0190(7) 0.0254(8) 0.0174(8) -0.0014(6) 0.0041(6) 0.0013(5)
C5 0.0222(8) 0.0295(8) 0.0172(7) 0.0001(6) 0.0046(6) 0.0005(6)
C3 0.0189(7) 0.0242(8) 0.0147(7) -0.0029(5) 0.0041(6) -0.0003(5)
C2 0.0236(8) 0.0307(8) 0.0159(7) -0.0012(6) 0.0045(6) 0.0036(6)
C6 0.0356(10) 0.0356(10) 0.0237(9) 0.0076(7) 0.0105(8) 0.0055(7)
C1 0.0289(9) 0.0385(10) 0.0238(9) 0.0029(7) 0.0087(7) 0.0119(7)

loop_
_atom_type_symbol
_atom_type_description
_atom_type_scat_dispersion_real
_atom_type_scat_dispersion_imag
_atom_type_scat_source
C C 0.0033 0.0016 'International Tables Vol C Tables 4.2.6.8 and 6.1.1.4'
H H 0.0000 0.0000 'International Tables Vol C Tables 4.2.6.8 and 6.1.1.4'
N N 0.0061 0.0033 'International Tables Vol C Tables 4.2.6.8 and 6.1.1.4'
O O 0.0106 0.0060 'International Tables Vol C Tables 4.2.6.8 and 6.1.1.4'

loop_
_citation_id
_citation_doi
_citation_year
1 10.1002/chem.200601843 2007

loop_
_geom_angle_atom_site_label_1
_geom_angle_atom_site_label_2
_geom_angle_atom_site_label_3
_geom_angle
_geom_angle_site_symmetry_1
_geom_angle_site_symmetry_3
C4 N2 C3 123.12(14) . .
C2 N1 C3 130.05(14) . .
C5 N3 C4 130.08(14) . .
O3 C4 N2 125.07(14) . .
O3 C4 N3 119.68(14) . .
N2 C4 N3 115.23(14) . .
O4 C5 N3 122.66(15) . .
O4 C5 C6 123.35(15) . .
N3 C5 C6 113.98(14) . .
O2 C3 N2 125.68(14) . .
O2 C3 N1 119.19(14) . .
N2 C3 N1 115.13(13) . .
O1 C2 N1 122.45(15) . .
O1 C2 C1 123.00(15) . .
N1 C2 C1 114.53(14) . .

loop_
_geom_bond_atom_site_label_1
_geom_bond_atom_site_label_2
_geom_bond_distance
_geom_bond_site_symmetry_2
O3 C4 1.2174(19) .
O2 C3 1.2151(18) .
O4 C5 1.218(2) .
N2 C4 1.3871(19) .
N2 C3 1.387(2) .
O1 C2 1.218(2) .
N1 C2 1.379(2) .
N1 C3 1.3932(19) .
N3 C5 1.384(2) .
N3 C4 1.394(2) .
C5 C6 1.506(2) .
C2 C1 1.506(2) .
